data_1546332
loop_
_publ_author_name
'Hu, Xinwei'
'Chen, Xun'
'Zhu, Yong'
'Deng, Yuanfu'
'Zeng, Huaqiang'
'Jiang, Huanfeng'
'Zeng, Wei'

_publ_section_title
;
 Rh(III)-Catalyzed Carboamination of Propargyl Cycloalkanols with
 Arylamines via Csp2--H/Csp3--Csp3 Activation
;
_journal_name_full 'Organic Letters'
_journal_paper_doi 10.1021/acs.orglett.7b01372
_journal_year 2017
_chemical_formula_sum 'C27 H28 N2 O'
_chemical_formula_weight 396.51
_chemical_name_systematic
; 
 ? 
;
_space_group_IT_number 14
_symmetry_cell_setting monoclinic
_symmetry_space_group_name_Hall '-P 2yn'
_symmetry_space_group_name_H-M 'P 1 21/n 1'
_atom_sites_solution_hydrogens geom
_atom_sites_solution_primary direct
_atom_sites_solution_secondary difmap
_audit_creation_method SHELXL-97
_cell_angle_alpha 90.000(14)
_cell_angle_beta 100.158(10)
_cell_angle_gamma 90.000(16)
_cell_formula_units_Z 4
_cell_length_a 11.8865(19)
_cell_length_b 8.4071(19)
_cell_length_c 22.8768(18)
_cell_measurement_reflns_used 8167/411
_cell_measurement_temperature 293(2)
_cell_measurement_theta_max 74.11
_cell_measurement_theta_min 3.93
_cell_volume 2250.3(7)
_computing_cell_refinement 'SMART (Bruker, 1998)'
_computing_data_collection 'SMART (Bruker, 1998)'
_computing_data_reduction 'SAIRT (Bruker, 1998)'
_computing_molecular_graphics 'ORTEP-II (Johnson, 1976)'
_computing_publication_material 'SHELXL-97 (Sheldrick, 1997)'
_computing_structure_refinement 'SHELXL-97 (Sheldrick, 1997)'
_computing_structure_solution 'SHELXS-97 (Sheldrick, 1990)'
_diffrn_ambient_temperature 293(2)
_diffrn_measured_fraction_theta_full 0.961
_diffrn_measured_fraction_theta_max 0.989
_diffrn_measurement_device_type 'SMART (Bruker, 1998)'
_diffrn_radiation_monochromator graphite
_diffrn_radiation_source 'fine-focus sealed tube'
_diffrn_radiation_type CuK\a
_diffrn_radiation_wavelength 1.54178
_diffrn_reflns_av_R_equivalents 0.0536
_diffrn_reflns_av_sigmaI/netI 0.0524
_diffrn_reflns_limit_h_max 14
_diffrn_reflns_limit_h_min -14
_diffrn_reflns_limit_k_max 10
_diffrn_reflns_limit_k_min -6
_diffrn_reflns_limit_l_max 28
_diffrn_reflns_limit_l_min -25
_diffrn_reflns_number 8167
_diffrn_reflns_theta_full 74.11
_diffrn_reflns_theta_max 74.11
_diffrn_reflns_theta_min 3.93
_exptl_absorpt_coefficient_mu 0.550
_exptl_absorpt_correction_T_max 0.8979
_exptl_absorpt_correction_T_min 0.8523
_exptl_crystal_colour colorless
_exptl_crystal_density_diffrn 1.170
_exptl_crystal_density_method 'not measured'
_exptl_crystal_description plane
_exptl_crystal_F_000 848
_exptl_crystal_size_max 0.30
_exptl_crystal_size_mid 0.21
_exptl_crystal_size_min 0.20
_refine_diff_density_max 0.281
_refine_diff_density_min -0.388
_refine_diff_density_rms 0.065
_refine_ls_extinction_method none
_refine_ls_goodness_of_fit_ref 1.075
_refine_ls_hydrogen_treatment mixed
_refine_ls_matrix_type full
_refine_ls_number_parameters 275
_refine_ls_number_reflns 4411
_refine_ls_number_restraints 0
_refine_ls_restrained_S_all 1.075
_refine_ls_R_factor_all 0.0950
_refine_ls_R_factor_gt 0.0820
_refine_ls_shift/su_max 0.000
_refine_ls_shift/su_mean 0.000
_refine_ls_structure_factor_coef Fsqd
_refine_ls_weighting_details 'calc w=1/[\s^2^(Fo^2^)+(0.1029P)^2^+2.5686P] where P=(Fo^2^+2Fc^2^)/3'
_refine_ls_weighting_scheme calc
_refine_ls_wR_factor_gt 0.2222
_refine_ls_wR_factor_ref 0.2349
_reflns_number_gt 3551
_reflns_number_total 4411
_reflns_threshold_expression >2sigma(I)
_cod_data_source_file ol7b01372_si_002.cif
_cod_data_source_block sad
_cod_depositor_comments
;
The following automatic conversions were performed:

'_symmetry_cell_setting' value 'Monoclinic' changed to 'monoclinic'
according to
/home/data/users/saulius/crontab/automatic-downloads/rss-feeds/ACS/lib/dictionaries/cif_core.dic
dictionary named 'cif_core.dic' version 2.4.2 from 2011-04-26.

Automatic conversion script
Id: cif_fix_values 4973 2017-02-22 13:04:09Z antanas 
;
_cod_original_cell_volume 2250.3(6)
_cod_original_sg_symbol_H-M P21/n
_cod_database_code 1546332

loop_
_symmetry_equiv_pos_as_xyz
'x, y, z'
'-x+1/2, y+1/2, -z+1/2'
'-x, -y, -z'
'x-1/2, -y-1/2, z-1/2'

loop_
_atom_site_label
_atom_site_type_symbol
_atom_site_fract_x
_atom_site_fract_y
_atom_site_fract_z
_atom_site_U_iso_or_equiv
_atom_site_adp_type
_atom_site_occupancy
_atom_site_symmetry_multiplicity
_atom_site_calc_flag
_atom_site_refinement_flags
O1 O 0.83702(17) 1.1790(3) 0.15478(9) 0.0392(5) Uani 1 1 d .
N1 N 0.6340(2) 0.9784(3) 0.16382(11) 0.0327(5) Uani 1 1 d .
N2 N 0.6153(2) 1.2323(3) 0.20099(11) 0.0341(5) Uani 1 1 d .
C1 C 0.6800(2) 1.0201(3) 0.11350(13) 0.0317(6) Uani 1 1 d .
C2 C 0.6520(2) 0.9077(3) 0.07057(13) 0.0303(6) Uani 1 1 d .
C3 C 0.5832(2) 0.7906(3) 0.09376(13) 0.0316(6) Uani 1 1 d .
C4 C 0.5720(2) 0.8386(3) 0.15151(13) 0.0337(6) Uani 1 1 d .
C5 C 0.5042(3) 0.7548(4) 0.18504(14) 0.0384(7) Uani 1 1 d .
H5A H 0.4953 0.7892 0.2226 0.046 Uiso 1 1 calc R
C6 C 0.4511(3) 0.6197(4) 0.16024(15) 0.0420(7) Uani 1 1 d .
H6A H 0.4046 0.5623 0.1813 0.050 Uiso 1 1 calc R
C7 C 0.4654(3) 0.5659(4) 0.10389(15) 0.0414(7) Uani 1 1 d .
H7A H 0.4304 0.4719 0.0890 0.050 Uiso 1 1 calc R
C8 C 0.5305(3) 0.6500(3) 0.07044(14) 0.0367(7) Uani 1 1 d .
H8A H 0.5393 0.6141 0.0331 0.044 Uiso 1 1 calc R
C9 C 0.6886(2) 0.8971(3) 0.01210(12) 0.0302(6) Uani 1 1 d .
C10 C 0.8028(2) 0.9111(3) 0.00595(13) 0.0340(6) Uani 1 1 d .
H10A H 0.8585 0.9285 0.0393 0.041 Uiso 1 1 calc R
C11 C 0.8343(2) 0.8991(4) -0.04937(13) 0.0357(6) Uani 1 1 d .
H11A H 0.9110 0.9093 -0.0523 0.043 Uiso 1 1 calc R
C12 C 0.7546(2) 0.8725(3) -0.10074(13) 0.0328(6) Uani 1 1 d .
C13 C 0.6418(2) 0.8585(3) -0.09407(13) 0.0329(6) Uani 1 1 d .
H13A H 0.5861 0.8409 -0.1275 0.039 Uiso 1 1 calc R
C14 C 0.6092(2) 0.8700(3) -0.03881(13) 0.0321(6) Uani 1 1 d .
H14A H 0.5325 0.8592 -0.0360 0.038 Uiso 1 1 calc R
C15 C 0.7940(3) 0.8530(4) -0.16083(14) 0.0407(7) Uani 1 1 d .
C16 C 0.6933(3) 0.8547(5) -0.21250(15) 0.0560(10) Uani 1 1 d .
H16A H 0.6532 0.9539 -0.2128 0.084 Uiso 1 1 calc R
H16B H 0.6424 0.7687 -0.2080 0.084 Uiso 1 1 calc R
H16C H 0.7210 0.8426 -0.2492 0.084 Uiso 1 1 calc R
C17 C 0.8782(4) 0.9839(6) -0.16962(19) 0.0715(13) Uani 1 1 d .
H17A H 0.8414 1.0856 -0.1696 0.107 Uiso 1 1 calc R
H17B H 0.9033 0.9685 -0.2069 0.107 Uiso 1 1 calc R
H17C H 0.9429 0.9801 -0.1379 0.107 Uiso 1 1 calc R
C18 C 0.8544(3) 0.6922(5) -0.16110(17) 0.0564(10) Uani 1 1 d .
H18A H 0.9199 0.6900 -0.1298 0.085 Uiso 1 1 calc R
H18B H 0.8785 0.6773 -0.1986 0.085 Uiso 1 1 calc R
H18C H 0.8028 0.6086 -0.1550 0.085 Uiso 1 1 calc R
C19 C 0.7591(2) 1.1568(3) 0.11342(13) 0.0336(6) Uani 1 1 d .
C20 C 0.7381(2) 1.2667(3) 0.06031(14) 0.0350(6) Uani 1 1 d .
H20A H 0.6909 1.3547 0.0690 0.042 Uiso 1 1 calc R
H20B H 0.6956 1.2092 0.0268 0.042 Uiso 1 1 calc R
C21 C 0.8465(3) 1.3335(4) 0.04256(15) 0.0419(7) Uani 1 1 d .
H21A H 0.8914 1.3868 0.0765 0.050 Uiso 1 1 calc R
H21B H 0.8919 1.2465 0.0314 0.050 Uiso 1 1 calc R
C22 C 0.8208(3) 1.4502(5) -0.0088(2) 0.0627(11) Uani 1 1 d .
H22A H 0.8912 1.4884 -0.0187 0.094 Uiso 1 1 calc R
H22B H 0.7778 1.5382 0.0025 0.094 Uiso 1 1 calc R
H22C H 0.7771 1.3977 -0.0426 0.094 Uiso 1 1 calc R
C23 C 0.6325(2) 1.0793(4) 0.21372(13) 0.0336(6) Uani 1 1 d .
C24 C 0.6465(3) 1.0154(4) 0.27021(14) 0.0402(7) Uani 1 1 d .
H24A H 0.6588 0.9071 0.2767 0.048 Uiso 1 1 calc R
C25 C 0.6416(3) 1.1190(4) 0.31689(14) 0.0437(8) Uani 1 1 d .
H25A H 0.6504 1.0812 0.3556 0.052 Uiso 1 1 calc R
C26 C 0.6234(2) 1.2783(4) 0.30516(14) 0.0410(7) Uani 1 1 d .
H26A H 0.6184 1.3497 0.3356 0.049 Uiso 1 1 calc R
C27 C 0.6128(2) 1.3295(4) 0.24744(14) 0.0378(7) Uani 1 1 d .
H27A H 0.6033 1.4379 0.2400 0.045 Uiso 1 1 calc R

loop_
_atom_site_aniso_label
_atom_site_aniso_U_11
_atom_site_aniso_U_22
_atom_site_aniso_U_33
_atom_site_aniso_U_23
_atom_site_aniso_U_13
_atom_site_aniso_U_12
O1 0.0313(11) 0.0368(11) 0.0490(12) -0.0039(9) 0.0056(9) -0.0035(9)
N1 0.0302(12) 0.0250(12) 0.0445(13) -0.0017(10) 0.0109(9) 0.0006(10)
N2 0.0267(11) 0.0283(12) 0.0477(13) -0.0018(10) 0.0074(9) 0.0025(10)
C1 0.0271(13) 0.0248(13) 0.0447(15) 0.0023(11) 0.0106(11) 0.0017(11)
C2 0.0217(12) 0.0241(13) 0.0452(15) 0.0004(11) 0.0065(10) 0.0004(10)
C3 0.0256(13) 0.0253(13) 0.0443(15) 0.0000(11) 0.0071(11) 0.0047(11)
C4 0.0305(14) 0.0235(13) 0.0483(16) 0.0019(11) 0.0102(12) 0.0030(11)
C5 0.0342(15) 0.0315(15) 0.0517(17) 0.0020(13) 0.0137(12) 0.0015(13)
C6 0.0358(16) 0.0341(16) 0.0587(19) 0.0081(14) 0.0150(13) -0.0045(13)
C7 0.0393(16) 0.0287(15) 0.0552(18) 0.0016(13) 0.0054(13) -0.0053(13)
C8 0.0332(15) 0.0275(14) 0.0497(17) -0.0004(12) 0.0081(12) -0.0002(12)
C9 0.0271(13) 0.0228(13) 0.0416(14) -0.0005(11) 0.0081(10) 0.0013(11)
C10 0.0273(13) 0.0295(14) 0.0449(15) -0.0005(12) 0.0052(11) -0.0002(12)
C11 0.0239(13) 0.0345(15) 0.0509(17) 0.0016(13) 0.0120(11) -0.0024(12)
C12 0.0316(14) 0.0231(13) 0.0451(15) 0.0026(11) 0.0102(11) 0.0004(11)
C13 0.0286(14) 0.0276(14) 0.0417(15) 0.0008(11) 0.0044(11) -0.0020(11)
C14 0.0235(13) 0.0238(13) 0.0499(16) 0.0013(11) 0.0095(11) 0.0004(11)
C15 0.0329(15) 0.0461(18) 0.0452(16) -0.0001(13) 0.0129(12) -0.0074(14)
C16 0.0463(19) 0.078(3) 0.0448(18) 0.0054(18) 0.0109(14) 0.0045(19)
C17 0.087(3) 0.074(3) 0.062(2) -0.006(2) 0.037(2) -0.036(3)
C18 0.051(2) 0.068(3) 0.053(2) -0.0104(18) 0.0178(16) 0.0091(19)
C19 0.0321(14) 0.0234(13) 0.0469(16) -0.0024(11) 0.0114(12) 0.0042(11)
C20 0.0259(13) 0.0262(14) 0.0535(17) 0.0005(12) 0.0085(12) 0.0007(11)
C21 0.0314(15) 0.0346(16) 0.0604(19) 0.0053(14) 0.0103(13) -0.0050(13)
C22 0.0439(19) 0.056(2) 0.090(3) 0.028(2) 0.0169(19) -0.0041(18)
C23 0.0248(13) 0.0314(15) 0.0446(15) -0.0052(12) 0.0065(11) 0.0004(11)
C24 0.0353(15) 0.0360(16) 0.0496(17) 0.0032(13) 0.0088(12) 0.0092(13)
C25 0.0380(16) 0.051(2) 0.0424(16) -0.0014(14) 0.0074(13) 0.0031(15)
C26 0.0295(14) 0.0456(18) 0.0482(17) -0.0128(14) 0.0078(12) 0.0006(13)
C27 0.0261(14) 0.0290(15) 0.0577(18) -0.0068(13) 0.0055(12) 0.0004(12)

loop_
_atom_type_symbol
_atom_type_description
_atom_type_scat_dispersion_real
_atom_type_scat_dispersion_imag
_atom_type_scat_source
C C 0.0181 0.0091 'International Tables Vol C Tables 4.2.6.8 and 6.1.1.4'
H H 0.0000 0.0000 'International Tables Vol C Tables 4.2.6.8 and 6.1.1.4'
N N 0.0311 0.0180 'International Tables Vol C Tables 4.2.6.8 and 6.1.1.4'
O O 0.0492 0.0322 'International Tables Vol C Tables 4.2.6.8 and 6.1.1.4'

loop_
_geom_angle_atom_site_label_1
_geom_angle_atom_site_label_2
_geom_angle_atom_site_label_3
_geom_angle
C4 N1 C1 108.3(2)
C4 N1 C23 125.8(2)
C1 N1 C23 124.8(2)
C23 N2 C27 116.1(3)
C2 C1 N1 109.7(2)
C2 C1 C19 127.7(3)
N1 C1 C19 122.2(3)
C1 C2 C3 107.0(2)
C1 C2 C9 128.3(2)
C3 C2 C9 124.7(2)
C8 C3 C4 119.3(3)
C8 C3 C2 133.0(3)
C4 C3 C2 107.6(2)
N1 C4 C5 130.7(3)
N1 C4 C3 107.3(2)
C5 C4 C3 121.9(3)
C6 C5 C4 117.2(3)
C6 C5 H5A 121.4
C4 C5 H5A 121.4
C5 C6 C7 121.7(3)
C5 C6 H6A 119.2
C7 C6 H6A 119.2
C8 C7 C6 121.1(3)
C8 C7 H7A 119.5
C6 C7 H7A 119.5
C7 C8 C3 118.7(3)
C7 C8 H8A 120.7
C3 C8 H8A 120.7
C14 C9 C10 117.4(3)
C14 C9 C2 120.3(2)
C10 C9 C2 122.2(2)
C11 C10 C9 120.7(3)
C11 C10 H10A 119.6
C9 C10 H10A 119.6
C10 C11 C12 122.0(3)
C10 C11 H11A 119.0
C12 C11 H11A 119.0
C13 C12 C11 116.7(3)
C13 C12 C15 123.0(3)
C11 C12 C15 120.2(3)
C12 C13 C14 121.8(3)
C12 C13 H13A 119.1
C14 C13 H13A 119.1
C9 C14 C13 121.3(3)
C9 C14 H14A 119.3
C13 C14 H14A 119.3
C17 C15 C16 109.5(3)
C17 C15 C18 108.5(3)
C16 C15 C18 108.0(3)
C17 C15 C12 110.6(3)
C16 C15 C12 111.8(3)
C18 C15 C12 108.3(3)
C15 C16 H16A 109.5
C15 C16 H16B 109.5
H16A C16 H16B 109.5
C15 C16 H16C 109.5
H16A C16 H16C 109.5
H16B C16 H16C 109.5
C15 C17 H17A 109.5
C15 C17 H17B 109.5
H17A C17 H17B 109.5
C15 C17 H17C 109.5
H17A C17 H17C 109.5
H17B C17 H17C 109.5
C15 C18 H18A 109.5
C15 C18 H18B 109.5
H18A C18 H18B 109.5
C15 C18 H18C 109.5
H18A C18 H18C 109.5
H18B C18 H18C 109.5
O1 C19 C1 120.9(3)
O1 C19 C20 121.8(3)
C1 C19 C20 117.3(2)
C19 C20 C21 114.3(2)
C19 C20 H20A 108.7
C21 C20 H20A 108.7
C19 C20 H20B 108.7
C21 C20 H20B 108.7
H20A C20 H20B 107.6
C22 C21 C20 112.3(3)
C22 C21 H21A 109.1
C20 C21 H21A 109.1
C22 C21 H21B 109.1
C20 C21 H21B 109.1
H21A C21 H21B 107.9
C21 C22 H22A 109.5
C21 C22 H22B 109.5
H22A C22 H22B 109.5
C21 C22 H22C 109.5
H22A C22 H22C 109.5
H22B C22 H22C 109.5
N2 C23 C24 124.8(3)
N2 C23 N1 115.1(3)
C24 C23 N1 120.1(3)
C23 C24 C25 117.5(3)
C23 C24 H24A 121.3
C25 C24 H24A 121.3
C26 C25 C24 119.2(3)
C26 C25 H25A 120.4
C24 C25 H25A 120.4
C27 C26 C25 118.5(3)
C27 C26 H26A 120.7
C25 C26 H26A 120.7
N2 C27 C26 123.9(3)
N2 C27 H27A 118.1
C26 C27 H27A 118.1

loop_
_geom_bond_atom_site_label_1
_geom_bond_atom_site_label_2
_geom_bond_distance
O1 C19 1.216(4)
N1 C4 1.389(4)
N1 C1 1.403(4)
N1 C23 1.425(4)
N2 C23 1.327(4)
N2 C27 1.345(4)
C1 C2 1.361(4)
C1 C19 1.485(4)
C2 C3 1.439(4)
C2 C9 1.481(4)
C3 C8 1.398(4)
C3 C4 1.410(4)
C4 C5 1.397(4)
C5 C6 1.372(4)
C5 H5A 0.9300
C6 C7 1.404(5)
C6 H6A 0.9300
C7 C8 1.376(4)
C7 H7A 0.9300
C8 H8A 0.9300
C9 C14 1.382(4)
C9 C10 1.395(4)
C10 C11 1.385(4)
C10 H10A 0.9300
C11 C12 1.391(4)
C11 H11A 0.9300
C12 C13 1.382(4)
C12 C15 1.537(4)
C13 C14 1.389(4)
C13 H13A 0.9300
C14 H14A 0.9300
C15 C17 1.524(5)
C15 C16 1.527(5)
C15 C18 1.531(5)
C16 H16A 0.9600
C16 H16B 0.9600
C16 H16C 0.9600
C17 H17A 0.9600
C17 H17B 0.9600
C17 H17C 0.9600
C18 H18A 0.9600
C18 H18B 0.9600
C18 H18C 0.9600
C19 C20 1.512(4)
C20 C21 1.525(4)
C20 H20A 0.9700
C20 H20B 0.9700
C21 C22 1.520(5)
C21 H21A 0.9700
C21 H21B 0.9700
C22 H22A 0.9600
C22 H22B 0.9600
C22 H22C 0.9600
C23 C24 1.382(4)
C24 C25 1.387(4)
C24 H24A 0.9300
C25 C26 1.376(5)
C25 H25A 0.9300
C26 C27 1.373(5)
C26 H26A 0.9300
C27 H27A 0.9300

loop_
_geom_torsion_atom_site_label_1
_geom_torsion_atom_site_label_2
_geom_torsion_atom_site_label_3
_geom_torsion_atom_site_label_4
_geom_torsion
C4 N1 C1 C2 -2.1(3)
C23 N1 C1 C2 -170.6(2)
C4 N1 C1 C19 -174.9(2)
C23 N1 C1 C19 16.6(4)
N1 C1 C2 C3 1.2(3)
C19 C1 C2 C3 173.5(3)
N1 C1 C2 C9 -175.4(2)
C19 C1 C2 C9 -3.1(5)
C1 C2 C3 C8 -180.0(3)
C9 C2 C3 C8 -3.2(5)
C1 C2 C3 C4 0.1(3)
C9 C2 C3 C4 176.9(2)
C1 N1 C4 C5 -175.2(3)
C23 N1 C4 C5 -6.8(5)
C1 N1 C4 C3 2.1(3)
C23 N1 C4 C3 170.4(2)
C8 C3 C4 N1 178.7(2)
C2 C3 C4 N1 -1.4(3)
C8 C3 C4 C5 -3.8(4)
C2 C3 C4 C5 176.2(3)
N1 C4 C5 C6 178.9(3)
C3 C4 C5 C6 2.0(4)
C4 C5 C6 C7 0.9(5)
C5 C6 C7 C8 -2.2(5)
C6 C7 C8 C3 0.4(5)
C4 C3 C8 C7 2.5(4)
C2 C3 C8 C7 -177.4(3)
C1 C2 C9 C14 -132.0(3)
C3 C2 C9 C14 52.0(4)
C1 C2 C9 C10 49.1(4)
C3 C2 C9 C10 -126.9(3)
C14 C9 C10 C11 0.5(4)
C2 C9 C10 C11 179.4(3)
C9 C10 C11 C12 -0.2(5)
C10 C11 C12 C13 0.1(4)
C10 C11 C12 C15 -177.4(3)
C11 C12 C13 C14 -0.2(4)
C15 C12 C13 C14 177.2(3)
C10 C9 C14 C13 -0.6(4)
C2 C9 C14 C13 -179.5(3)
C12 C13 C14 C9 0.5(4)
C13 C12 C15 C17 135.2(3)
C11 C12 C15 C17 -47.5(4)
C13 C12 C15 C16 12.9(4)
C11 C12 C15 C16 -169.8(3)
C13 C12 C15 C18 -106.0(3)
C11 C12 C15 C18 71.3(4)
C2 C1 C19 O1 -127.1(3)
N1 C1 C19 O1 44.3(4)
C2 C1 C19 C20 53.2(4)
N1 C1 C19 C20 -135.3(3)
O1 C19 C20 C21 35.6(4)
C1 C19 C20 C21 -144.8(3)
C19 C20 C21 C22 -176.8(3)
C27 N2 C23 C24 0.6(4)
C27 N2 C23 N1 179.6(2)
C4 N1 C23 N2 -129.9(3)
C1 N1 C23 N2 36.6(4)
C4 N1 C23 C24 49.1(4)
C1 N1 C23 C24 -144.4(3)
N2 C23 C24 C25 0.4(5)
N1 C23 C24 C25 -178.5(3)
C23 C24 C25 C26 -0.1(5)
C24 C25 C26 C27 -1.1(5)
C23 N2 C27 C26 -2.0(4)
C25 C26 C27 N2 2.3(5)
